data_2208781
loop_
_publ_author_name
'Mustafa Tombul'
'Kutalm\?i\,s G\"uven'
'Naz\?im Alk\?i\,s'

_publ_section_title
;
 Poly[\m-aqua-aqua-\m-3-carboxypyrazine-2-carboxylato-sodium(I)]
;
_journal_coeditor_code AT2010
_journal_issue 5
_journal_name_full 'Acta Crystallographica Section E'
_journal_page_first m945
_journal_page_last m947
_journal_paper_doi 10.1107/S1600536806008130
_journal_volume 62
_journal_year 2006
_chemical_formula_iupac '[Na (C6 H3 N2 O4) (H2 O1)2]'
_chemical_formula_moiety 'C6 H7 N2 Na O6'
_chemical_formula_sum 'C6 H7 N2 Na O6'
_chemical_formula_weight 226.13
_chemical_name_systematic
;
Poly[\-m-aqua-aqua-\m-3-carboxypyrazine-2-carboxylato-sodium(I)]
;
_space_group_IT_number 2
_symmetry_cell_setting triclinic
_symmetry_space_group_name_Hall '-P 1'
_symmetry_space_group_name_H-M 'P -1'
_atom_sites_solution_hydrogens geom
_atom_sites_solution_primary direct
_atom_sites_solution_secondary difmap
_audit_creation_method SHELXL97
_cell_angle_alpha 108.05(3)
_cell_angle_beta 93.71(2)
_cell_angle_gamma 70.139(14)
_cell_formula_units_Z 2
_cell_length_a 7.8581(14)
_cell_length_b 8.4416(19)
_cell_length_c 7.602(2)
_cell_measurement_reflns_used 25
_cell_measurement_temperature 295(2)
_cell_measurement_theta_max 18.25
_cell_measurement_theta_min 10.3
_cell_volume 450.5(2)
_computing_cell_refinement 'MSC/AFC Diffractometer Control Software'
_computing_data_collection
;
MSC/AFC Diffractometer Control Software (Molecular Structure Corporation,
1991)
;
_computing_data_reduction 'TEXSAN (Molecular Structure Corporation, 1999)'
_computing_molecular_graphics 'ORTEPII (Johnson, 1976) and PLATON (Spek, 2003)'
_computing_publication_material SHELXL97
_computing_structure_refinement 'SHELXL97 (Sheldrick, 1997)'
_computing_structure_solution 'SHELXS97 (Sheldrick, 1990)'
_diffrn_ambient_temperature 295(2)
_diffrn_measured_fraction_theta_full 1.000
_diffrn_measured_fraction_theta_max 0.976
_diffrn_measurement_device_type 'Rigaku AFC-7S'
_diffrn_measurement_method \w/2\q
_diffrn_radiation_monochromator graphite
_diffrn_radiation_source 'fine-focus sealed tube'
_diffrn_radiation_type MoK\a
_diffrn_radiation_wavelength 0.71069
_diffrn_reflns_av_R_equivalents 0.0069
_diffrn_reflns_av_sigmaI/netI 0.0133
_diffrn_reflns_limit_h_max 10
_diffrn_reflns_limit_h_min 0
_diffrn_reflns_limit_k_max 11
_diffrn_reflns_limit_k_min -11
_diffrn_reflns_limit_l_max 10
_diffrn_reflns_limit_l_min -10
_diffrn_reflns_number 2737
_diffrn_reflns_theta_full 29.99
_diffrn_reflns_theta_max 29.99
_diffrn_reflns_theta_min 2.70
_diffrn_standards_decay_% 0.06
_diffrn_standards_interval_count 150
_diffrn_standards_number 3
_exptl_absorpt_coefficient_mu 0.188
_exptl_absorpt_correction_T_max 0.963
_exptl_absorpt_correction_T_min 0.928
_exptl_absorpt_correction_type psi-scan
_exptl_absorpt_process_details
;
(MSC/AFC Diffractometer Control Software; Molecular Structure Corporation,
1991)
;
_exptl_crystal_colour colourless
_exptl_crystal_density_diffrn 1.667
_exptl_crystal_density_method 'not measured'
_exptl_crystal_description prism
_exptl_crystal_F_000 232
_exptl_crystal_size_max 0.4
_exptl_crystal_size_mid 0.4
_exptl_crystal_size_min 0.2
_refine_diff_density_max 0.401
_refine_diff_density_min -0.221
_refine_ls_extinction_method none
_refine_ls_goodness_of_fit_ref 1.027
_refine_ls_hydrogen_treatment refall
_refine_ls_matrix_type full
_refine_ls_number_parameters 164
_refine_ls_number_reflns 2561
_refine_ls_number_restraints 0
_refine_ls_restrained_S_all 1.027
_refine_ls_R_factor_all 0.0367
_refine_ls_R_factor_gt 0.0290
_refine_ls_shift/su_max 0.004
_refine_ls_shift/su_mean 0.000
_refine_ls_structure_factor_coef Fsqd
_refine_ls_weighting_details 'calc w = 1/[\s^2^(Fo^2^)+(0.1279P)^2^+0.6038P] where P=(Fo^2^+2Fc^2^)/3'
_refine_ls_weighting_scheme calc
_refine_ls_wR_factor_gt 0.0840
_refine_ls_wR_factor_ref 0.0890
_reflns_number_gt 2171
_reflns_number_total 2561
_reflns_threshold_expression I>2\s(I)
_cod_data_source_file at2010.cif
_cod_data_source_block I
_cod_depositor_comments
;
The following automatic conversions were performed:
'_geom_bond_publ_flag' value 'Yes' changed to 'yes' according to
'/home/saulius/struct/CIF-dictionaries/cif_core.dic' dictionary named
'cif_core.dic' version 2.4.1 from 2010-06-29 (12
times).

'_geom_bond_publ_flag' value 'No' changed to 'no' according to
'/home/saulius/struct/CIF-dictionaries/cif_core.dic' dictionary named
'cif_core.dic' version 2.4.1 from 2010-06-29 (13
times).

'_geom_angle_publ_flag' value 'Yes' changed to 'yes' according to
'/home/saulius/struct/CIF-dictionaries/cif_core.dic' dictionary named
'cif_core.dic' version 2.4.1 from 2010-06-29 (17
times).

'_geom_angle_publ_flag' value 'No' changed to 'no' according to
'/home/saulius/struct/CIF-dictionaries/cif_core.dic' dictionary named
'cif_core.dic' version 2.4.1 from 2010-06-29 (39
times).

'_geom_torsion_publ_flag' value 'No' changed to 'no' according to
'/home/saulius/struct/CIF-dictionaries/cif_core.dic' dictionary named
'cif_core.dic' version 2.4.1 from 2010-06-29 (48 times).

Automatic conversion script
Id: cif_fix_enum 1527 2010-12-29 10:47:43Z saulius 

The following automatic conversions were performed:

'_geom_bond_publ_flag' value 'Yes' changed to 'yes' according to
/home/saulius/struct/CIF-dictionaries/cif_core.dic dictionary named
'cif_core.dic' version 2.4.1 from 2010-06-29 (12
times).

'_geom_bond_publ_flag' value 'No' changed to 'no' according
to /home/saulius/struct/CIF-dictionaries/cif_core.dic dictionary
named 'cif_core.dic' version 2.4.1 from 2010-06-29 (13
times).

'_geom_angle_publ_flag' value 'Yes' changed to 'yes'
according to /home/saulius/struct/CIF-dictionaries/cif_core.dic
dictionary named 'cif_core.dic' version 2.4.1 from 2010-06-29 (17
times).

'_geom_angle_publ_flag' value 'No' changed to 'no' according
to /home/saulius/struct/CIF-dictionaries/cif_core.dic dictionary
named 'cif_core.dic' version 2.4.1 from 2010-06-29 (39
times).

'_geom_torsion_publ_flag' value 'No' changed to 'no'
according to /home/saulius/struct/CIF-dictionaries/cif_core.dic
dictionary named 'cif_core.dic' version 2.4.1 from 2010-06-29 (48
times).

Automatic conversion script
Id: cif_fix_values 1715 2011-07-08 13:25:40Z adriana 
;
_cod_original_cell_volume 450.45(19)
_cod_database_code 2208781
_cod_database_fobs_code 2208781

loop_
_symmetry_equiv_pos_as_xyz
'x, y, z'
'-x, -y, -z'

loop_
_atom_site_type_symbol
_atom_site_label
_atom_site_fract_x
_atom_site_fract_y
_atom_site_fract_z
_atom_site_U_iso_or_equiv
_atom_site_adp_type
_atom_site_calc_flag
_atom_site_occupancy
Na Na1 0.97622(6) 0.64028(6) 0.22505(6) 0.02584(12) Uani d 1
O O1 0.79734(12) 0.45813(11) 0.25491(11) 0.02530(17) Uani d 1
O O2 1.20465(11) 0.71143(12) 0.08883(11) 0.02787(18) Uani d 1
O O3 1.16355(12) 0.35439(11) 0.06391(12) 0.02768(18) Uani d 1
O O4 0.99969(12) 0.74130(11) 0.54513(11) 0.0323(2) Uani d 1
O O5 0.82941(14) 0.90906(12) 0.80501(12) 0.0372(2) Uani d 1
C C1 0.87549(15) 0.87414(13) 0.64057(14) 0.0226(2) Uani d 1
C C2 0.76445(14) 1.00726(13) 0.54464(13) 0.02005(19) Uani d 1
N N1 0.54326(13) 1.28835(12) 0.56208(13) 0.0264(2) Uani d 1
N N2 0.77081(14) 0.95409(12) 0.35922(13) 0.0276(2) Uani d 1
C C3 0.65340(13) 1.17601(13) 0.64532(13) 0.01980(19) Uani d 1
C C4 0.55027(17) 1.23306(16) 0.37675(16) 0.0306(2) Uani d 1
C C5 0.66546(19) 1.06815(16) 0.27621(15) 0.0325(3) Uani d 1
C C6 1.35008(14) 0.75012(13) 0.14636(14) 0.02121(19) Uani d 1
O O6 1.47951(12) 0.71939(14) 0.04803(12) 0.0373(2) Uani d 1
H H4 0.473(2) 1.313(2) 0.315(2) 0.037(4) Uiso d 1
H H6 0.665(2) 1.032(2) 0.146(3) 0.044(5) Uiso d 1
H H1 1.212(3) 0.659(3) -0.036(3) 0.070(6) Uiso d 1
H H2 0.696(3) 0.513(3) 0.308(2) 0.042(5) Uiso d 1
H H3 1.165(2) 0.274(3) 0.101(2) 0.040(4) Uiso d 1
H H5 0.862(3) 0.393(3) 0.325(3) 0.052(5) Uiso d 1
H H7 1.273(3) 0.333(3) 0.036(3) 0.054(5) Uiso d 1

loop_
_atom_site_aniso_label
_atom_site_aniso_U_11
_atom_site_aniso_U_22
_atom_site_aniso_U_33
_atom_site_aniso_U_12
_atom_site_aniso_U_13
_atom_site_aniso_U_23
Na1 0.0288(2) 0.0229(2) 0.0211(2) -0.00581(17) 0.00212(16) 0.00281(16)
O1 0.0234(4) 0.0270(4) 0.0207(3) -0.0028(3) 0.0000(3) 0.0068(3)
O2 0.0289(4) 0.0357(4) 0.0192(3) -0.0156(3) 0.0009(3) 0.0031(3)
O3 0.0238(4) 0.0258(4) 0.0323(4) -0.0033(3) 0.0035(3) 0.0119(3)
O4 0.0349(5) 0.0257(4) 0.0239(4) 0.0041(3) -0.0013(3) 0.0066(3)
O5 0.0553(6) 0.0265(4) 0.0228(4) -0.0004(4) 0.0064(4) 0.0114(3)
C1 0.0276(5) 0.0182(4) 0.0204(4) -0.0057(4) -0.0026(4) 0.0065(3)
C2 0.0223(5) 0.0183(4) 0.0181(4) -0.0047(3) -0.0004(3) 0.0059(3)
N1 0.0269(5) 0.0232(4) 0.0231(4) -0.0006(3) -0.0009(3) 0.0076(3)
N2 0.0367(5) 0.0220(4) 0.0182(4) -0.0037(4) -0.0010(3) 0.0047(3)
C3 0.0200(4) 0.0207(4) 0.0178(4) -0.0058(3) 0.0004(3) 0.0056(3)
C4 0.0357(6) 0.0275(5) 0.0240(5) -0.0030(4) -0.0058(4) 0.0110(4)
C5 0.0455(7) 0.0275(5) 0.0179(5) -0.0049(5) -0.0038(4) 0.0068(4)
C6 0.0214(5) 0.0199(4) 0.0192(4) -0.0031(3) 0.0010(3) 0.0056(3)
O6 0.0255(4) 0.0561(6) 0.0260(4) -0.0118(4) 0.0067(3) 0.0071(4)

loop_
_atom_type_symbol
_atom_type_description
_atom_type_scat_dispersion_real
_atom_type_scat_dispersion_imag
_atom_type_scat_source
C C 0.0033 0.0016 'International Tables Vol C Tables 4.2.6.8 and 6.1.1.4'
H H 0.0000 0.0000 'International Tables Vol C Tables 4.2.6.8 and 6.1.1.4'
N N 0.0061 0.0033 'International Tables Vol C Tables 4.2.6.8 and 6.1.1.4'
O O 0.0106 0.0060 'International Tables Vol C Tables 4.2.6.8 and 6.1.1.4'
Na Na 0.0362 0.0249 'International Tables Vol C Tables 4.2.6.8 and 6.1.1.4'

loop_
_geom_angle_atom_site_label_1
_geom_angle_atom_site_label_2
_geom_angle_atom_site_label_3
_geom_angle_site_symmetry_1
_geom_angle_site_symmetry_3
_geom_angle
_geom_angle_publ_flag
O4 Na1 O3 . . 118.02(4) yes
O4 Na1 O3 . 2_765 155.20(4) no
O3 Na1 O3 . 2_765 86.07(4) no
O4 Na1 O2 . . 105.90(4) yes
O3 Na1 O2 . . 80.13(4) yes
O3 Na1 O2 2_765 . 82.79(4) no
O4 Na1 O1 . . 92.02(4) yes
O3 Na1 O1 . . 78.04(4) yes
O3 Na1 O1 2_765 . 87.15(4) no
O2 Na1 O1 . . 156.50(3) yes
O4 Na1 N2 . . 68.81(4) yes
O3 Na1 N2 . . 172.79(4) yes
O3 Na1 N2 2_765 . 87.42(4) no
O2 Na1 N2 . . 96.00(4) yes
O1 Na1 N2 . . 104.74(4) yes
O4 Na1 Na1 . 2_765 161.05(3) yes
O3 Na1 Na1 . 2_765 43.68(3) yes
O3 Na1 Na1 2_765 2_765 42.39(3) no
O2 Na1 Na1 . 2_765 78.30(3) yes
O1 Na1 Na1 . 2_765 79.95(3) yes
N2 Na1 Na1 . 2_765 129.74(4) yes
Na1 O1 H2 . . 116.0(13) no
Na1 O1 H5 . . 105.2(12) no
H2 O1 H5 . . 106.2(17) no
C6 O2 Na1 . . 135.32(7) yes
C6 O2 H1 . . 111.4(14) no
Na1 O2 H1 . . 108.6(14) no
Na1 O3 Na1 . 2_765 93.93(4) yes
Na1 O3 H3 . . 118.1(13) no
Na1 O3 H3 2_765 . 116.2(12) no
Na1 O3 H7 . . 121.4(14) no
Na1 O3 H7 2_765 . 102.0(13) no
H3 O3 H7 . . 104.2(18) no
C1 O4 Na1 . . 119.33(7) no
O5 C1 O4 . . 127.56(10) no
O5 C1 C2 . . 115.25(9) no
O4 C1 C2 . . 117.17(9) no
N2 C2 C3 . . 120.89(9) no
N2 C2 C1 . . 117.61(9) no
C3 C2 C1 . . 121.44(9) no
C3 N1 C4 . . 116.59(10) no
C5 N2 C2 . . 117.27(10) no
C5 N2 Na1 . . 130.49(8) no
C2 N2 Na1 . . 112.17(7) no
N1 C3 C2 . . 121.81(9) no
N1 C3 C6 . 2_776 114.39(9) no
C2 C3 C6 . 2_776 123.78(9) no
N1 C4 C5 . . 121.73(10) no
N1 C4 H4 . . 117.6(10) no
C5 C4 H4 . . 120.7(10) no
N2 C5 C4 . . 121.64(10) no
N2 C5 H6 . . 118.5(11) no
C4 C5 H6 . . 119.8(11) no
O6 C6 O2 . . 124.80(10) no
O6 C6 C3 . 2_776 122.84(10) no
O2 C6 C3 . 2_776 112.15(9) no

loop_
_geom_bond_atom_site_label_1
_geom_bond_atom_site_label_2
_geom_bond_site_symmetry_2
_geom_bond_distance
_geom_bond_publ_flag
Na1 O4 . 2.3333(12) yes
Na1 O3 . 2.3407(12) yes
Na1 O2 . 2.4523(10) yes
Na1 O1 . 2.4734(10) yes
Na1 N2 . 2.5093(13) yes
Na1 Na1 2_765 3.4637(16) no
O1 H2 . 0.83(2) no
O1 H5 . 0.89(2) no
O2 C6 . 1.3055(13) no
O2 H1 . 0.91(2) no
O3 H3 . 0.807(19) no
O3 H7 . 0.84(2) no
O4 C1 . 1.2570(14) yes
O5 C1 . 1.2402(14) yes
C1 C2 . 1.5216(14) no
C2 N2 . 1.3388(14) yes
C2 C3 . 1.3938(14) no
N1 C3 . 1.3387(13) yes
N1 C4 . 1.3381(15) yes
N2 C5 . 1.3333(15) yes
C3 C6 2_776 1.5097(15) no
C4 C5 . 1.3840(17) no
C4 H4 . 0.964(17) no
C5 H6 . 0.938(18) no
C6 O6 . 1.2081(14) yes

loop_
_geom_hbond_atom_site_label_D
_geom_hbond_atom_site_label_H
_geom_hbond_atom_site_label_A
_geom_hbond_site_symmetry_A
_geom_hbond_distance_DH
_geom_hbond_distance_HA
_geom_hbond_distance_DA
_geom_hbond_angle_DHA
O2 H1 O1 2_765 0.91(2) 1.66(2) 2.5630(10) 168.18(3)
O1 H5 O4 2_766 0.890(10) 1.790(10) 2.6710(10) 176.61(3)
O1 H2 N1 2_676 0.83(2) 2.11(2) 2.902(2) 164.67(3)
O3 H3 O5 2_766 0.81(2) 1.88(2) 2.688(2) 177.33(3)
O3 H7 O6 2_865 0.84(2) 1.95(2) 2.788(2) 174.45(3)

loop_
_geom_torsion_atom_site_label_1
_geom_torsion_atom_site_label_2
_geom_torsion_atom_site_label_3
_geom_torsion_atom_site_label_4
_geom_torsion_site_symmetry_1
_geom_torsion_site_symmetry_4
_geom_torsion
_geom_torsion_publ_flag
O4 Na1 O2 C6 . . 18.68(11) no
O3 Na1 O2 C6 . . -97.82(10) no
O3 Na1 O2 C6 2_765 . 174.94(10) no
O1 Na1 O2 C6 . . -119.69(11) no
N2 Na1 O2 C6 . . 88.31(11) no
Na1 Na1 O2 C6 2_765 . -142.29(10) no
O4 Na1 O3 Na1 . 2_765 173.79(4) no
O3 Na1 O3 Na1 2_765 2_765 0.0 no
O2 Na1 O3 Na1 . 2_765 -83.35(4) no
O1 Na1 O3 Na1 . 2_765 87.91(4) no
O3 Na1 O4 C1 . . -163.55(8) no
O3 Na1 O4 C1 2_765 . 1.56(15) no
O2 Na1 O4 C1 . . 109.34(9) no
O1 Na1 O4 C1 . . -86.03(9) no
N2 Na1 O4 C1 . . 19.00(9) no
Na1 Na1 O4 C1 2_765 . -150.25(10) no
Na1 O4 C1 O5 . . 151.95(10) no
Na1 O4 C1 C2 . . -26.61(13) no
O5 C1 C2 N2 . . -161.00(11) no
O4 C1 C2 N2 . . 17.74(15) no
O5 C1 C2 C3 . . 16.13(15) no
O4 C1 C2 C3 . . -165.13(10) no
C3 C2 N2 C5 . . -0.76(17) no
C1 C2 N2 C5 . . 176.38(11) no
C3 C2 N2 Na1 . . -178.03(8) no
C1 C2 N2 Na1 . . -0.88(12) no
O4 Na1 N2 C5 . . 175.15(12) no
O3 Na1 N2 C5 2_765 . -12.08(12) no
O2 Na1 N2 C5 . . 70.39(12) no
O1 Na1 N2 C5 . . -98.45(12) no
Na1 Na1 N2 C5 2_765 . -9.36(13) no
O4 Na1 N2 C2 . . -8.05(8) no
O3 Na1 N2 C2 2_765 . 164.72(8) no
O2 Na1 N2 C2 . . -112.81(8) no
O1 Na1 N2 C2 . . 78.35(8) no
Na1 Na1 N2 C2 2_765 . 167.44(7) no
C4 N1 C3 C2 . . -2.53(16) no
C4 N1 C3 C6 . 2_776 175.80(10) no
N2 C2 C3 N1 . . 3.03(16) no
C1 C2 C3 N1 . . -174.01(10) no
N2 C2 C3 C6 . 2_776 -175.15(10) no
C1 C2 C3 C6 . 2_776 7.82(15) no
C3 N1 C4 C5 . . 0.01(19) no
C2 N2 C5 C4 . . -1.74(19) no
Na1 N2 C5 C4 . . 174.92(10) no
N1 C4 C5 N2 . . 2.2(2) no
Na1 O2 C6 O6 . . 151.40(10) no
Na1 O2 C6 C3 . 2_776 -23.45(14) no
